data_7160529
loop_
_publ_author_name
'Zhanabaeva, Madina'
'Kovalevsky, Ruslan A.'
'Kucherenko, Alexander S.'
'Korlyukov, Alexander A.'
'Zlotin, Sergei G.'

_publ_section_title
;
 Tandem process of asymmetric organocatalysis and selective
 post-functionalization: enantiodivergent synthesis of bioactive
 indane-1-carboxylic acid derivatives.
;
_journal_issue 23
_journal_name_full 'Organic &amp; biomolecular chemistry'
_journal_page_first 5611
_journal_page_last 5615
_journal_paper_doi 10.1039/d5ob00551e
_journal_volume 23
_journal_year 2025
_chemical_absolute_configuration ad
_chemical_formula_moiety 'C10 H7 F O3'
_chemical_formula_sum 'C10 H7 F O3'
_chemical_formula_weight 194.16
_space_group_crystal_system orthorhombic
_space_group_IT_number 19
_space_group_name_Hall 'P 2ac 2ab'
_space_group_name_H-M_alt 'P 21 21 21'
_atom_sites_solution_hydrogens geom
_atom_sites_solution_primary dual
_audit_creation_date 2024-09-30
_audit_creation_method
;
Olex2 1.5
(compiled 2023.11.24 svn.r209d9fb for OlexSys, GUI svn.r6928)
;
_audit_update_record
;
2025-01-07 deposited with the CCDC.	2025-05-07 downloaded from the CCDC.
;
_cell_angle_alpha 90
_cell_angle_beta 90
_cell_angle_gamma 90
_cell_formula_units_Z 8
_cell_length_a 6.0058(9)
_cell_length_b 14.041(2)
_cell_length_c 19.541(3)
_cell_measurement_reflns_used 1948
_cell_measurement_temperature 120
_cell_measurement_theta_max 19.795
_cell_measurement_theta_min 2.901
_cell_volume 1647.8(4)
_computing_cell_refinement 'SAINT V8.40B (?, 2016)'
_computing_data_reduction 'SAINT V8.40B (?, 2016)'
_computing_molecular_graphics 'Olex2 1.5 (Dolomanov et al., 2009)'
_computing_publication_material 'Olex2 1.5 (Dolomanov et al., 2009)'
_computing_structure_refinement 'SHELXL 2019/3 (Sheldrick, 2015)'
_computing_structure_solution 'SHELXT 2018/2 (Sheldrick, 2018)'
_diffrn_ambient_temperature 120
_diffrn_detector_area_resol_mean 8
_diffrn_measured_fraction_theta_full 1.000
_diffrn_measured_fraction_theta_max 0.999
_diffrn_measurement_device_type 'Bruker APEX-II CCD'
_diffrn_measurement_method '\f and \w scans'
_diffrn_radiation_monochromator graphite
_diffrn_radiation_type MoK\a
_diffrn_radiation_wavelength 0.71073
_diffrn_reflns_av_R_equivalents 0.0923
_diffrn_reflns_av_unetI/netI 0.1291
_diffrn_reflns_Laue_measured_fraction_full 1.000
_diffrn_reflns_Laue_measured_fraction_max 0.999
_diffrn_reflns_limit_h_max 8
_diffrn_reflns_limit_h_min -8
_diffrn_reflns_limit_k_max 19
_diffrn_reflns_limit_k_min -19
_diffrn_reflns_limit_l_max 27
_diffrn_reflns_limit_l_min -26
_diffrn_reflns_number 20899
_diffrn_reflns_point_group_measured_fraction_full 1.000
_diffrn_reflns_point_group_measured_fraction_max 0.997
_diffrn_reflns_theta_full 25.242
_diffrn_reflns_theta_max 30.530
_diffrn_reflns_theta_min 1.786
_diffrn_source 'sealed tube'
_diffrn_source_current 30.0
_diffrn_source_power 1.5
_diffrn_source_voltage 50.0
_diffrn_standards_number 0
_exptl_absorpt_coefficient_mu 0.130
_exptl_absorpt_correction_T_max 0.7461
_exptl_absorpt_correction_T_min 0.5863
_exptl_absorpt_correction_type multi-scan
_exptl_absorpt_process_details
;
SADABS-2016/2 (Bruker,2016) was used for absorption correction.
wR2(int) was 0.1581 before and 0.0680 after correction.
The Ratio of minimum to maximum transmission is 0.7858.
The \l/2 correction factor is Not present.
;
_exptl_crystal_colour colourless
_exptl_crystal_colour_primary colourless
_exptl_crystal_density_diffrn 1.565
_exptl_crystal_description rhombohedral
_exptl_crystal_F_000 800
_exptl_crystal_size_max 0.33
_exptl_crystal_size_mid 0.24
_exptl_crystal_size_min 0.21
_refine_diff_density_max 0.264
_refine_diff_density_min -0.255
_refine_diff_density_rms 0.062
_refine_ls_abs_structure_details
;
 Flack x determined using 1003 quotients [(I+)-(I-)]/[(I+)+(I-)]
 (Parsons, Flack and Wagner, Acta Cryst. B69 (2013) 249-259).
;
_refine_ls_abs_structure_Flack -1.0(9)
_refine_ls_extinction_coef 0.0099(19)
_refine_ls_extinction_expression Fc^*^=kFc[1+0.001xFc^2^\l^3^/sin(2\q)]^-1/4^
_refine_ls_extinction_method 'SHELXL-2019/2 (Sheldrick 2019)'
_refine_ls_goodness_of_fit_ref 0.976
_refine_ls_hydrogen_treatment constr
_refine_ls_matrix_type full
_refine_ls_number_parameters 256
_refine_ls_number_reflns 5037
_refine_ls_number_restraints 0
_refine_ls_restrained_S_all 0.976
_refine_ls_R_factor_all 0.1013
_refine_ls_R_factor_gt 0.0543
_refine_ls_shift/su_max 0.000
_refine_ls_shift/su_mean 0.000
_refine_ls_structure_factor_coef Fsqd
_refine_ls_weighting_details 'w=1/[\s^2^(Fo^2^)] where P=(Fo^2^+2Fc^2^)/3'
_refine_ls_weighting_scheme calc
_refine_ls_wR_factor_gt 0.0999
_refine_ls_wR_factor_ref 0.1124
_reflns_Friedel_coverage 0.744
_reflns_Friedel_fraction_full 1.000
_reflns_Friedel_fraction_max 0.996
_reflns_number_gt 3234
_reflns_number_total 5037
_reflns_threshold_expression 'I > 2\s(I)'
_cod_data_source_file d5ob00551e2.cif
_cod_data_source_block ruskov2
_cod_depositor_comments 'Adding full bibliography for 7160529.cif.'
_cod_database_code 7160529
_shelx_shelxl_version_number 2019/3
_shelx_space_group_comment
;
The symmetry employed for this shelxl refinement is uniquely defined
by the following loop, which should always be used as a source of
symmetry information in preference to the above space-group names.
They are only intended as comments.
;
_shelx_estimated_absorpt_t_max 0.973
_shelx_estimated_absorpt_t_min 0.958
_olex2_refinement_description
;
1. Fixed Uiso
 At 1.2 times of:
  All C(H) groups, All C(H,H) groups
 At 1.5 times of:
  All O(H) groups
2.a Ternary CH refined with riding coordinates:
 C1(H1A), C1A(H1AB)
2.b Secondary CH2 refined with riding coordinates:
 C2(H2A,H2B), C2A(H2AA,H2AB)
2.c Aromatic/amide H refined with riding coordinates:
 C5(H5), C7(H7), C8(H8), C5A(H5A), C7A(H7A), C8A(H8A)
2.d Idealised tetrahedral OH refined as rotating group:
 O1(H1), O1A(H1AA)
;
_olex2_submission_special_instructions 'No special instructions were received'

loop_
_space_group_symop_operation_xyz
'x, y, z'
'-x+1/2, -y, z+1/2'
'-x, y+1/2, -z+1/2'
'x+1/2, -y+1/2, -z'

loop_
_atom_site_label
_atom_site_type_symbol
_atom_site_fract_x
_atom_site_fract_y
_atom_site_fract_z
_atom_site_U_iso_or_equiv
_atom_site_adp_type
_atom_site_occupancy
_atom_site_site_symmetry_order
_atom_site_calc_flag
_atom_site_refinement_flags_posn
_atom_site_refinement_flags_adp
_atom_site_refinement_flags_occupancy
_atom_site_disorder_assembly
_atom_site_disorder_group
F1 F 0.4573(3) 0.18724(13) 0.86194(8) 0.0337(5) Uani 1 1 d . . . . .
O1 O -0.0868(3) 0.30024(14) 0.57715(9) 0.0202(5) Uani 1 1 d . . . . .
H1 H -0.131018 0.270139 0.542580 0.030 Uiso 1 1 calc R U . . .
O2 O 0.2239(4) 0.31716(14) 0.51472(9) 0.0212(5) Uani 1 1 d . . . . .
O3 O 0.7366(4) 0.46319(14) 0.69129(10) 0.0210(5) Uani 1 1 d . . . . .
C1 C 0.2035(5) 0.3886(2) 0.62703(13) 0.0138(6) Uani 1 1 d . . . . .
H1A H 0.087847 0.436793 0.639549 0.017 Uiso 1 1 calc R U . . .
C2 C 0.4244(5) 0.4400(2) 0.61488(14) 0.0172(6) Uani 1 1 d . . . . .
H2A H 0.499346 0.414617 0.573608 0.021 Uiso 1 1 calc R U . . .
H2B H 0.399500 0.509149 0.608599 0.021 Uiso 1 1 calc R U . . .
C3 C 0.5634(5) 0.4218(2) 0.67771(14) 0.0154(6) Uani 1 1 d . . . . .
C4 C 0.4534(5) 0.34724(19) 0.71798(14) 0.0164(6) Uani 1 1 d . . . . .
C5 C 0.5296(5) 0.3018(2) 0.77735(14) 0.0193(7) Uani 1 1 d . . . . .
H5 H 0.668732 0.317127 0.797652 0.023 Uiso 1 1 calc R U . . .
C6 C 0.3904(6) 0.2334(2) 0.80458(14) 0.0220(7) Uani 1 1 d . . . . .
C7 C 0.1860(5) 0.2093(2) 0.77683(14) 0.0200(7) Uani 1 1 d . . . . .
H7 H 0.097002 0.161321 0.797463 0.024 Uiso 1 1 calc R U . . .
C8 C 0.1129(5) 0.2561(2) 0.71856(14) 0.0180(7) Uani 1 1 d . . . . .
H8 H -0.027546 0.241080 0.698944 0.022 Uiso 1 1 calc R U . . .
C9 C 0.2488(5) 0.32577(19) 0.68909(13) 0.0149(6) Uani 1 1 d . . . . .
C10 C 0.1199(5) 0.33106(19) 0.56653(14) 0.0155(6) Uani 1 1 d . . . . .
F1A F 0.0515(3) 0.69213(12) 0.58539(8) 0.0327(5) Uani 1 1 d . . . . .
O1A O 0.5442(4) 0.52064(16) 0.30991(10) 0.0253(5) Uani 1 1 d . . . . .
H1AA H 0.604515 0.527577 0.271447 0.038 Uiso 1 1 calc R U . . .
O2A O 0.2737(4) 0.45282(14) 0.24813(10) 0.0234(5) Uani 1 1 d . . . . .
O3A O -0.2791(4) 0.39640(15) 0.44622(10) 0.0274(5) Uani 1 1 d . . . . .
C1A C 0.2595(5) 0.44289(19) 0.37110(14) 0.0161(6) Uani 1 1 d . . . . .
H1AB H 0.366408 0.396467 0.391767 0.019 Uiso 1 1 calc R U . . .
C2A C 0.0333(5) 0.3934(2) 0.36626(14) 0.0215(7) Uani 1 1 d . . . . .
H2AA H -0.040788 0.409462 0.322498 0.026 Uiso 1 1 calc R U . . .
H2AB H 0.051573 0.323425 0.368830 0.026 Uiso 1 1 calc R U . . .
C3A C -0.1022(5) 0.4289(2) 0.42576(15) 0.0204(7) Uani 1 1 d . . . . .
C4A C 0.0187(5) 0.5107(2) 0.45606(14) 0.0187(7) Uani 1 1 d . . . . .
C5A C -0.0462(6) 0.5666(2) 0.51145(15) 0.0236(7) Uani 1 1 d . . . . .
H5A H -0.184709 0.557710 0.534033 0.028 Uiso 1 1 calc R U . . .
C6A C 0.1017(6) 0.6351(2) 0.53122(14) 0.0236(7) Uani 1 1 d . . . . .
C7A C 0.3048(6) 0.6508(2) 0.49899(14) 0.0231(8) Uani 1 1 d . . . . .
H7A H 0.400347 0.700404 0.514221 0.028 Uiso 1 1 calc R U . . .
C8A C 0.3666(5) 0.5934(2) 0.44435(14) 0.0196(7) Uani 1 1 d . . . . .
H8A H 0.505042 0.602893 0.421813 0.024 Uiso 1 1 calc R U . . .
C9A C 0.2221(5) 0.5219(2) 0.42325(14) 0.0185(6) Uani 1 1 d . . . . .
C10A C 0.3531(5) 0.4727(2) 0.30265(15) 0.0177(7) Uani 1 1 d . . . . .

loop_
_atom_site_aniso_label
_atom_site_aniso_U_11
_atom_site_aniso_U_22
_atom_site_aniso_U_33
_atom_site_aniso_U_23
_atom_site_aniso_U_13
_atom_site_aniso_U_12
F1 0.0399(13) 0.0403(11) 0.0209(9) 0.0125(9) -0.0077(9) 0.0000(11)
O1 0.0166(12) 0.0268(11) 0.0171(11) -0.0060(9) -0.0038(10) -0.0047(10)
O2 0.0261(13) 0.0230(11) 0.0146(10) -0.0012(9) 0.0068(10) 0.0003(11)
O3 0.0124(11) 0.0283(12) 0.0222(10) -0.0037(9) -0.0023(10) -0.0036(10)
C1 0.0119(16) 0.0177(14) 0.0119(13) -0.0013(12) -0.0006(11) 0.0001(13)
C2 0.0149(16) 0.0207(15) 0.0159(14) 0.0009(12) 0.0001(13) -0.0046(13)
C3 0.0113(16) 0.0164(14) 0.0183(14) -0.0017(12) 0.0022(12) 0.0030(13)
C4 0.0152(17) 0.0200(15) 0.0140(13) -0.0020(12) 0.0007(13) 0.0018(13)
C5 0.0123(16) 0.0267(16) 0.0188(14) -0.0010(13) -0.0041(13) 0.0013(14)
C6 0.029(2) 0.0236(16) 0.0133(14) 0.0002(13) -0.0025(15) 0.0069(15)
C7 0.0261(19) 0.0198(15) 0.0141(14) 0.0001(12) 0.0053(14) -0.0022(14)
C8 0.0171(17) 0.0217(15) 0.0153(14) -0.0030(12) 0.0004(13) -0.0018(14)
C9 0.0136(16) 0.0191(14) 0.0121(13) -0.0038(11) 0.0028(13) 0.0010(13)
C10 0.0146(16) 0.0150(13) 0.0168(15) 0.0027(12) -0.0036(13) 0.0025(13)
F1A 0.0401(13) 0.0344(10) 0.0236(9) -0.0065(9) 0.0047(9) 0.0082(10)
O1A 0.0212(13) 0.0351(12) 0.0195(11) 0.0005(10) 0.0044(10) -0.0098(11)
O2A 0.0239(13) 0.0292(12) 0.0170(10) 0.0004(9) -0.0030(10) -0.0001(11)
O3A 0.0170(12) 0.0342(12) 0.0311(12) 0.0099(10) -0.0018(10) -0.0042(11)
C1A 0.0138(16) 0.0179(14) 0.0165(14) 0.0002(12) -0.0007(13) -0.0005(13)
C2A 0.0187(18) 0.0249(15) 0.0207(15) 0.0013(13) -0.0024(13) -0.0065(15)
C3A 0.0124(16) 0.0245(15) 0.0244(16) 0.0072(14) -0.0048(14) 0.0024(14)
C4A 0.0175(18) 0.0225(15) 0.0159(14) 0.0046(12) -0.0021(13) 0.0034(13)
C5A 0.0210(18) 0.0288(16) 0.0211(15) 0.0060(14) 0.0055(14) 0.0075(16)
C6A 0.029(2) 0.0256(16) 0.0159(15) -0.0012(13) 0.0005(15) 0.0075(16)
C7A 0.033(2) 0.0188(15) 0.0175(16) 0.0013(12) -0.0028(15) -0.0027(14)
C8A 0.0180(17) 0.0254(16) 0.0156(15) 0.0022(13) 0.0015(13) -0.0042(14)
C9A 0.0180(17) 0.0198(14) 0.0177(15) 0.0018(12) -0.0013(14) 0.0004(14)
C10A 0.0154(17) 0.0167(14) 0.0211(16) 0.0023(13) 0.0016(13) 0.0031(13)

loop_
_atom_type_symbol
_atom_type_description
_atom_type_scat_dispersion_real
_atom_type_scat_dispersion_imag
_atom_type_scat_source
C C 0.0033 0.0016 'International Tables Vol C Tables 4.2.6.8 and 6.1.1.4'
H H 0.0000 0.0000 'International Tables Vol C Tables 4.2.6.8 and 6.1.1.4'
F F 0.0171 0.0103 'International Tables Vol C Tables 4.2.6.8 and 6.1.1.4'
O O 0.0106 0.0060 'International Tables Vol C Tables 4.2.6.8 and 6.1.1.4'

loop_
_geom_angle_atom_site_label_1
_geom_angle_atom_site_label_2
_geom_angle_atom_site_label_3
_geom_angle
_geom_angle_site_symmetry_1
_geom_angle_site_symmetry_3
_geom_angle_publ_flag
C10 O1 H1 109.5 . . ?
C2 C1 H1A 108.7 . . ?
C9 C1 H1A 108.7 . . ?
C9 C1 C2 104.0(2) . . ?
C10 C1 H1A 108.7 . . ?
C10 C1 C2 114.7(2) . . ?
C10 C1 C9 111.8(2) . . ?
C1 C2 H2A 110.5 . . ?
C1 C2 H2B 110.5 . . ?
H2A C2 H2B 108.7 . . ?
C3 C2 C1 105.9(2) . . ?
C3 C2 H2A 110.5 . . ?
C3 C2 H2B 110.5 . . ?
O3 C3 C2 124.7(3) . . ?
O3 C3 C4 127.4(3) . . ?
C4 C3 C2 108.0(2) . . ?
C5 C4 C3 128.5(3) . . ?
C9 C4 C3 109.6(3) . . ?
C9 C4 C5 121.9(3) . . ?
C4 C5 H5 122.0 . . ?
C6 C5 C4 116.0(3) . . ?
C6 C5 H5 122.0 . . ?
F1 C6 C5 118.2(3) . . ?
F1 C6 C7 118.0(3) . . ?
C5 C6 C7 123.8(3) . . ?
C6 C7 H7 120.4 . . ?
C6 C7 C8 119.1(3) . . ?
C8 C7 H7 120.4 . . ?
C7 C8 H8 120.5 . . ?
C7 C8 C9 119.0(3) . . ?
C9 C8 H8 120.5 . . ?
C4 C9 C1 110.9(2) . . ?
C4 C9 C8 120.2(3) . . ?
C8 C9 C1 128.9(3) . . ?
O1 C10 C1 111.1(2) . . ?
O2 C10 O1 124.2(3) . . ?
O2 C10 C1 124.7(3) . . ?
C10A O1A H1AA 109.5 . . ?
C2A C1A H1AB 107.4 . . ?
C9A C1A H1AB 107.4 . . ?
C9A C1A C2A 104.0(2) . . ?
C10A C1A H1AB 107.4 . . ?
C10A C1A C2A 113.7(2) . . ?
C10A C1A C9A 116.5(2) . . ?
C1A C2A H2AA 110.4 . . ?
C1A C2A H2AB 110.4 . . ?
H2AA C2A H2AB 108.6 . . ?
C3A C2A C1A 106.4(2) . . ?
C3A C2A H2AA 110.4 . . ?
C3A C2A H2AB 110.4 . . ?
O3A C3A C2A 126.8(3) . . ?
O3A C3A C4A 125.7(3) . . ?
C4A C3A C2A 107.5(3) . . ?
C5A C4A C3A 127.6(3) . . ?
C9A C4A C3A 109.5(3) . . ?
C9A C4A C5A 122.8(3) . . ?
C4A C5A H5A 122.1 . . ?
C6A C5A C4A 115.8(3) . . ?
C6A C5A H5A 122.1 . . ?
F1A C6A C5A 119.4(3) . . ?
F1A C6A C7A 116.9(3) . . ?
C5A C6A C7A 123.7(3) . . ?
C6A C7A H7A 120.3 . . ?
C8A C7A C6A 119.4(3) . . ?
C8A C7A H7A 120.3 . . ?
C7A C8A H8A 120.6 . . ?
C7A C8A C9A 118.7(3) . . ?
C9A C8A H8A 120.6 . . ?
C4A C9A C1A 110.9(3) . . ?
C4A C9A C8A 119.6(3) . . ?
C8A C9A C1A 129.2(3) . . ?
O1A C10A C1A 111.4(2) . . ?
O2A C10A O1A 123.5(3) . . ?
O2A C10A C1A 125.1(3) . . ?

loop_
_geom_bond_atom_site_label_1
_geom_bond_atom_site_label_2
_geom_bond_distance
_geom_bond_site_symmetry_2
_geom_bond_publ_flag
F1 C6 1.356(3) . ?
O1 H1 0.8400 . ?
O1 C10 1.331(3) . ?
O2 C10 1.205(3) . ?
O3 C3 1.220(3) . ?
C1 H1A 1.0000 . ?
C1 C2 1.529(4) . ?
C1 C9 1.524(4) . ?
C1 C10 1.517(4) . ?
C2 H2A 0.9900 . ?
C2 H2B 0.9900 . ?
C2 C3 1.507(4) . ?
C3 C4 1.467(4) . ?
C4 C5 1.401(4) . ?
C4 C9 1.386(4) . ?
C5 H5 0.9500 . ?
C5 C6 1.379(4) . ?
C6 C7 1.384(4) . ?
C7 H7 0.9500 . ?
C7 C8 1.386(4) . ?
C8 H8 0.9500 . ?
C8 C9 1.398(4) . ?
F1A C6A 1.361(3) . ?
O1A H1AA 0.8400 . ?
O1A C10A 1.338(4) . ?
O2A C10A 1.200(3) . ?
O3A C3A 1.223(3) . ?
C1A H1AB 1.0000 . ?
C1A C2A 1.529(4) . ?
C1A C9A 1.523(4) . ?
C1A C10A 1.510(4) . ?
C2A H2AA 0.9900 . ?
C2A H2AB 0.9900 . ?
C2A C3A 1.504(4) . ?
C3A C4A 1.483(4) . ?
C4A C5A 1.393(4) . ?
C4A C9A 1.388(4) . ?
C5A H5A 0.9500 . ?
C5A C6A 1.365(5) . ?
C6A C7A 1.390(4) . ?
C7A H7A 0.9500 . ?
C7A C8A 1.388(4) . ?
C8A H8A 0.9500 . ?
C8A C9A 1.391(4) . ?

loop_
_geom_hbond_atom_site_label_D
_geom_hbond_atom_site_label_H
_geom_hbond_atom_site_label_A
_geom_hbond_distance_DH
_geom_hbond_distance_HA
_geom_hbond_distance_DA
_geom_hbond_angle_DHA
_geom_hbond_site_symmetry_A
_geom_hbond_publ_flag
O1 H1 O2 0.84 1.88 2.690(3) 163.0 4_456 yes

loop_
_geom_torsion_atom_site_label_1
_geom_torsion_atom_site_label_2
_geom_torsion_atom_site_label_3
_geom_torsion_atom_site_label_4
_geom_torsion
_geom_torsion_site_symmetry_1
_geom_torsion_site_symmetry_2
_geom_torsion_site_symmetry_3
_geom_torsion_site_symmetry_4
_geom_torsion_publ_flag
F1 C6 C7 C8 179.4(2) . . . . ?
O3 C3 C4 C5 -5.6(5) . . . . ?
O3 C3 C4 C9 173.6(3) . . . . ?
C1 C2 C3 O3 -168.2(3) . . . . ?
C1 C2 C3 C4 11.7(3) . . . . ?
C2 C1 C9 C4 9.0(3) . . . . ?
C2 C1 C9 C8 -172.9(3) . . . . ?
C2 C1 C10 O1 -170.8(2) . . . . ?
C2 C1 C10 O2 7.3(4) . . . . ?
C2 C3 C4 C5 174.5(3) . . . . ?
C2 C3 C4 C9 -6.3(3) . . . . ?
C3 C4 C5 C6 -179.8(3) . . . . ?
C3 C4 C9 C1 -1.9(3) . . . . ?
C3 C4 C9 C8 179.8(2) . . . . ?
C4 C5 C6 F1 179.8(2) . . . . ?
C4 C5 C6 C7 -0.4(4) . . . . ?
C5 C4 C9 C1 177.4(2) . . . . ?
C5 C4 C9 C8 -0.9(4) . . . . ?
C5 C6 C7 C8 -0.5(4) . . . . ?
C6 C7 C8 C9 0.6(4) . . . . ?
C7 C8 C9 C1 -177.9(3) . . . . ?
C7 C8 C9 C4 0.0(4) . . . . ?
C9 C1 C2 C3 -12.3(3) . . . . ?
C9 C1 C10 O1 71.2(3) . . . . ?
C9 C1 C10 O2 -110.8(3) . . . . ?
C9 C4 C5 C6 1.0(4) . . . . ?
C10 C1 C2 C3 -134.6(3) . . . . ?
C10 C1 C9 C4 133.2(3) . . . . ?
C10 C1 C9 C8 -48.6(4) . . . . ?
F1A C6A C7A C8A 178.7(3) . . . . ?
O3A C3A C4A C5A -1.6(5) . . . . ?
O3A C3A C4A C9A 174.8(3) . . . . ?
C1A C2A C3A O3A -168.2(3) . . . . ?
C1A C2A C3A C4A 11.4(3) . . . . ?
C2A C1A C9A C4A 10.8(3) . . . . ?
C2A C1A C9A C8A -175.2(3) . . . . ?
C2A C1A C10A O1A 176.2(2) . . . . ?
C2A C1A C10A O2A -6.9(4) . . . . ?
C2A C3A C4A C5A 178.9(3) . . . . ?
C2A C3A C4A C9A -4.8(3) . . . . ?
C3A C4A C5A C6A 176.9(3) . . . . ?
C3A C4A C9A C1A -4.0(3) . . . . ?
C3A C4A C9A C8A -178.6(2) . . . . ?
C4A C5A C6A F1A -179.4(2) . . . . ?
C4A C5A C6A C7A 0.7(5) . . . . ?
C5A C4A C9A C1A 172.6(3) . . . . ?
C5A C4A C9A C8A -2.1(4) . . . . ?
C5A C6A C7A C8A -1.4(5) . . . . ?
C6A C7A C8A C9A 0.3(4) . . . . ?
C7A C8A C9A C1A -172.2(3) . . . . ?
C7A C8A C9A C4A 1.3(4) . . . . ?
C9A C1A C2A C3A -13.2(3) . . . . ?
C9A C1A C10A O1A 55.4(3) . . . . ?
C9A C1A C10A O2A -127.7(3) . . . . ?
C9A C4A C5A C6A 1.1(4) . . . . ?
C10A C1A C2A C3A -140.8(2) . . . . ?
C10A C1A C9A C4A 136.7(3) . . . . ?
C10A C1A C9A C8A -49.3(4) . . . . ?
